data_1573259
loop_
_publ_author_name
'Abherv\'e, Alexandre'
'Mroweh, Nabil'
'Cui, Hengbo'
'Kato, Reizo'
'Vanthuyne, Nicolas'
'Alemany, Pere'
'Canadell, Enric'
'Avarvari, Narcis'

_publ_section_title
;
 Enantiomorphic single component conducting nickel(II) and platinum(II)
 bis(diethyl-dddt) crystalline complexes&#x2020;
;
_journal_name_full Nanoscale
_journal_paper_doi 10.1039/D4NR04048A
_journal_year 2024
_chemical_absolute_configuration syn
_chemical_formula_moiety 'C16 H24 Ni S8'
_chemical_formula_sum 'C16 H24 Ni S8'
_chemical_formula_weight 531.54
_space_group_crystal_system tetragonal
_space_group_IT_number 92
_space_group_name_Hall 'P 4abw 2nw'
_space_group_name_H-M_alt 'P 41 21 2'
_atom_sites_solution_hydrogens geom
_audit_creation_method SHELXL-2018/3
_audit_update_record
;
2024-09-26 deposited with the CCDC.	2024-11-22 downloaded from the CCDC.
;
_cell_angle_alpha 90
_cell_angle_beta 90
_cell_angle_gamma 90
_cell_formula_units_Z 8
_cell_length_a 14.2738(7)
_cell_length_b 14.2738(7)
_cell_length_c 21.7030(11)
_cell_measurement_reflns_used 2054
_cell_measurement_temperature 149.9(4)
_cell_measurement_theta_max 69.2880
_cell_measurement_theta_min 4.3670
_cell_volume 4421.8(4)
_computing_cell_refinement 'CrysAlisPro 1.171.40.45a (Rigaku OD, 2019)'
_computing_data_collection 'CrysAlisPro 1.171.40.45a (Rigaku OD, 2019)'
_computing_data_reduction 'CrysAlisPro 1.171.40.45a (Rigaku OD, 2019)'
_computing_molecular_graphics 'DIAMOND 3.2k (Crystal Impact GbR, 2014)'
_computing_publication_material 'WinGX publication routines (Farrugia, 2012)'
_computing_structure_refinement 'SHELXL-2018/3 (Sheldrick, 2018)'
_computing_structure_solution 'SHELXL-2018/3 (Sheldrick, 2018)'
_diffrn_ambient_temperature 149.9(4)
_diffrn_detector_area_resol_mean 5.1990
_diffrn_measured_fraction_theta_full 1.000
_diffrn_measured_fraction_theta_max 0.986
_diffrn_measurement_device_type 'SuperNova, Single source at offset, AtlasS2'
_diffrn_measurement_method '\w scans'
_diffrn_radiation_type CuK\a
_diffrn_radiation_wavelength 1.54184
_diffrn_reflns_av_R_equivalents 0.0558
_diffrn_reflns_av_unetI/netI 0.0649
_diffrn_reflns_Laue_measured_fraction_full 1.000
_diffrn_reflns_Laue_measured_fraction_max 0.986
_diffrn_reflns_limit_h_max 13
_diffrn_reflns_limit_h_min -15
_diffrn_reflns_limit_k_max 16
_diffrn_reflns_limit_k_min -17
_diffrn_reflns_limit_l_max 18
_diffrn_reflns_limit_l_min -26
_diffrn_reflns_number 9610
_diffrn_reflns_point_group_measured_fraction_full 0.993
_diffrn_reflns_point_group_measured_fraction_max 0.971
_diffrn_reflns_theta_full 67.684
_diffrn_reflns_theta_max 73.368
_diffrn_reflns_theta_min 3.706
_diffrn_source 'micro-focus sealed X-ray tube'
_exptl_absorpt_coefficient_mu 8.318
_exptl_absorpt_correction_T_max 1.00000
_exptl_absorpt_correction_T_min 0.73585
_exptl_absorpt_correction_type multi-scan
_exptl_absorpt_process_details
;
CrysAlisPro 1.171.38.46 (Rigaku Oxford Diffraction, 2015)
Empirical absorption correction using spherical harmonics,
 implemented in SCALE3 ABSPACK scaling algorithm.
;
_exptl_crystal_colour black
_exptl_crystal_density_diffrn 1.597
_exptl_crystal_description needle
_exptl_crystal_F_000 2208
_refine_diff_density_max 2.496
_refine_diff_density_min -0.604
_refine_diff_density_rms 0.179
_refine_ls_abs_structure_details
;
 Refined as an inversion twin.
;
_refine_ls_abs_structure_Flack 0.47(11)
_refine_ls_extinction_method none
_refine_ls_goodness_of_fit_ref 1.027
_refine_ls_hydrogen_treatment constr
_refine_ls_matrix_type full
_refine_ls_number_parameters 232
_refine_ls_number_reflns 4320
_refine_ls_number_restraints 0
_refine_ls_restrained_S_all 1.027
_refine_ls_R_factor_all 0.1196
_refine_ls_R_factor_gt 0.0981
_refine_ls_shift/su_max 0.000
_refine_ls_shift/su_mean 0.000
_refine_ls_structure_factor_coef Fsqd
_refine_ls_weighting_details 'w=1/[\s^2^(Fo^2^)+(0.1902P)^2^+7.7253P] where P=(Fo^2^+2Fc^2^)/3'
_refine_ls_weighting_scheme calc
_refine_ls_wR_factor_gt 0.2576
_refine_ls_wR_factor_ref 0.2900
_reflns_Friedel_coverage 0.691
_reflns_Friedel_fraction_full 0.984
_reflns_Friedel_fraction_max 0.950
_reflns_number_gt 3300
_reflns_number_total 4320
_reflns_threshold_expression 'I > 2\s(I)'
_cod_data_source_file d4nr04048a2.cif
_cod_data_source_block shelx_CCDC1
_cod_original_cell_volume 4421.8(5)
_cod_database_code 1573259
_shelx_shelxl_version_number 2018/3
_shelx_space_group_comment
;
The symmetry employed for this shelxl refinement is uniquely defined
by the following loop, which should always be used as a source of
symmetry information in preference to the above space-group names.
They are only intended as comments.
;
_oxdiff_exptl_absorpt_empirical_full_min 0.807
_oxdiff_exptl_absorpt_empirical_full_max 1.332
_oxdiff_exptl_absorpt_empirical_details
;
Empirical correction (ABSPACK) includes:
- Absorption correction using spherical harmonics
- Frame scaling
;

loop_
_space_group_symop_operation_xyz
'x, y, z'
'-x, -y, z+1/2'
'x+1/2, -y+1/2, -z+3/4'
'-x+1/2, y+1/2, -z+1/4'
'-y, -x, -z+1/2'
'y, x, -z'
'y+1/2, -x+1/2, z+3/4'
'-y+1/2, x+1/2, z+1/4'

loop_
_atom_site_label
_atom_site_type_symbol
_atom_site_fract_x
_atom_site_fract_y
_atom_site_fract_z
_atom_site_U_iso_or_equiv
_atom_site_adp_type
_atom_site_occupancy
_atom_site_site_symmetry_order
_atom_site_calc_flag
_atom_site_refinement_flags_posn
_atom_site_refinement_flags_adp
_atom_site_refinement_flags_occupancy
_atom_site_disorder_assembly
_atom_site_disorder_group
C1 C 0.5808(12) 0.1512(13) 0.9630(8) 0.069(4) Uani 1 1 d . . . . .
H1 H 0.550731 0.199621 0.937801 0.083 Uiso 1 1 calc R U . . .
C2 C 0.6236(12) 0.2014(11) 1.0141(7) 0.062(4) Uani 1 1 d . . . . .
H2 H 0.572929 0.234517 1.035464 0.074 Uiso 1 1 calc R U . . .
C3 C 0.7358(10) 0.0300(10) 0.9628(7) 0.051(3) Uani 1 1 d . . . . .
C4 C 0.7399(9) 0.0407(9) 1.0255(6) 0.045(3) Uani 1 1 d . . . . .
C5 C 0.5030(15) 0.0877(17) 0.9825(11) 0.094(6) Uani 1 1 d . . . . .
H5A H 0.457824 0.122637 1.006645 0.112 Uiso 1 1 calc R U . . .
H5B H 0.527917 0.037841 1.008083 0.112 Uiso 1 1 calc R U . . .
C6 C 0.4533(18) 0.044(3) 0.9246(15) 0.158(15) Uani 1 1 d . . . . .
H6A H 0.403607 0.003728 0.937822 0.237 Uiso 1 1 calc R U . . .
H6B H 0.428020 0.093670 0.899604 0.237 Uiso 1 1 calc R U . . .
H6C H 0.497980 0.009034 0.901039 0.237 Uiso 1 1 calc R U . . .
C7 C 0.6937(15) 0.2763(14) 0.9927(7) 0.079(5) Uani 1 1 d . . . . .
H7A H 0.747553 0.245445 0.974431 0.094 Uiso 1 1 calc R U . . .
H7B H 0.664560 0.314366 0.961044 0.094 Uiso 1 1 calc R U . . .
C8 C 0.725(3) 0.3359(18) 1.0415(15) 0.171(18) Uani 1 1 d . . . . .
H8A H 0.768548 0.381057 1.025415 0.257 Uiso 1 1 calc R U . . .
H8B H 0.672344 0.367834 1.059158 0.257 Uiso 1 1 calc R U . . .
H8C H 0.755372 0.298885 1.072551 0.257 Uiso 1 1 calc R U . . .
C10 C 0.7708(11) 0.2534(11) 0.7802(6) 0.053(3) Uani 1 1 d . . . . .
C11 C 1.0619(10) -0.0453(10) 0.7820(6) 0.052(3) Uani 1 1 d . . . . .
C12 C 1.2183(12) -0.1650(13) 0.7748(8) 0.067(4) Uani 1 1 d . . . . .
H12 H 1.251151 -0.212907 0.798869 0.081 Uiso 1 1 calc R U . . .
C13 C 0.532(2) 0.286(2) 0.7908(12) 0.121(10) Uani 1 1 d . . . . .
H13A H 0.556128 0.225710 0.777549 0.146 Uiso 1 1 calc R U . A 1
H13B H 0.516999 0.280735 0.834295 0.146 Uiso 1 1 calc R U . A 1
C14 C 0.696(2) 0.5521(17) 0.7420(12) 0.127(11) Uani 1 1 d . . . . .
C15 C 1.2936(13) -0.0987(14) 0.7525(12) 0.094(7) Uani 1 1 d . . . . .
H15A H 1.264929 -0.050152 0.727542 0.113 Uiso 1 1 calc R U . . .
H15B H 1.337017 -0.132976 0.726469 0.113 Uiso 1 1 calc R U . . .
C16 C 1.3483(16) -0.0527(19) 0.8054(16) 0.122(10) Uani 1 1 d . . . . .
H16A H 1.395035 -0.011544 0.788761 0.183 Uiso 1 1 calc R U . . .
H16B H 1.305934 -0.017546 0.830809 0.183 Uiso 1 1 calc R U . . .
H16C H 1.378031 -0.100381 0.829735 0.183 Uiso 1 1 calc R U . . .
S1 S 0.6663(3) 0.0940(3) 0.91103(18) 0.0675(11) Uani 1 1 d . . . . .
S2 S 0.6753(3) 0.1183(3) 1.07069(16) 0.0623(10) Uani 1 1 d . . . . .
S3 S 0.8104(3) -0.0469(3) 0.92717(15) 0.0527(8) Uani 1 1 d . . . . .
S4 S 0.8123(3) -0.0329(3) 1.06646(15) 0.0553(8) Uani 1 1 d . . . . .
S5 S 0.7164(3) 0.3351(4) 0.82627(16) 0.0699(12) Uani 1 1 d . . . . .
S6 S 0.8553(3) 0.1881(3) 0.81712(15) 0.0575(9) Uani 1 1 d . . . . .
S7 S 0.9979(3) 0.0375(3) 0.81873(15) 0.0560(9) Uani 1 1 d . . . . .
S8 S 1.1381(3) -0.1080(3) 0.82906(16) 0.0658(11) Uani 1 1 d . . . . .
Ni1 Ni 0.88597(16) -0.11403(16) 1.000000 0.0463(7) Uani 1 2 d S T P . .
Ni2 Ni 0.90665(16) 0.09335(16) 0.750000 0.0512(8) Uani 1 2 d S T P . .
C9 C 0.6122(15) 0.3613(17) 0.7831(9) 0.034(5) Uani 0.5 1 d . . P B 1
H9 H 0.587224 0.418879 0.801488 0.041 Uiso 0.5 1 calc R U P B 1
C9B C 0.643(4) 0.401(4) 0.769(3) 0.105(17) Uiso 0.5 1 d . . P B 2
H9B H 0.600662 0.444220 0.791226 0.126 Uiso 0.5 1 calc R U P B 2

loop_
_atom_site_aniso_label
_atom_site_aniso_U_11
_atom_site_aniso_U_22
_atom_site_aniso_U_33
_atom_site_aniso_U_23
_atom_site_aniso_U_13
_atom_site_aniso_U_12
C1 0.063(10) 0.072(10) 0.073(10) 0.008(8) -0.014(8) 0.008(8)
C2 0.062(9) 0.063(9) 0.060(8) 0.007(7) 0.004(7) 0.011(7)
C3 0.044(7) 0.043(7) 0.066(8) 0.003(6) -0.005(6) 0.008(5)
C4 0.039(6) 0.043(7) 0.053(6) 0.003(5) 0.001(5) 0.004(5)
C5 0.069(12) 0.112(17) 0.100(15) 0.004(13) -0.016(11) -0.003(11)
C6 0.077(16) 0.22(4) 0.18(3) -0.09(3) -0.044(19) 0.01(2)
C7 0.098(14) 0.085(12) 0.053(8) 0.009(8) 0.007(9) 0.010(10)
C8 0.24(4) 0.084(17) 0.19(3) -0.071(19) 0.12(3) -0.09(2)
C10 0.059(9) 0.056(8) 0.044(6) 0.006(6) 0.008(6) 0.013(7)
C11 0.056(8) 0.060(9) 0.041(6) 0.008(6) 0.004(6) -0.004(6)
C12 0.056(9) 0.067(10) 0.079(10) 0.014(8) 0.004(8) 0.011(7)
C13 0.12(2) 0.13(2) 0.108(17) -0.029(17) 0.008(16) 0.061(18)
C14 0.20(3) 0.082(15) 0.100(15) 0.022(13) 0.049(19) 0.066(18)
C15 0.067(11) 0.075(12) 0.139(18) -0.027(13) 0.046(12) 0.004(9)
C16 0.066(13) 0.102(18) 0.20(3) -0.02(2) -0.008(17) -0.031(12)
S1 0.077(3) 0.070(2) 0.0551(19) 0.0068(17) -0.0080(18) 0.023(2)
S2 0.066(2) 0.072(2) 0.0489(16) -0.0023(16) -0.0010(16) 0.0244(19)
S3 0.0562(19) 0.0541(19) 0.0479(15) 0.0022(14) 0.0010(14) 0.0113(15)
S4 0.061(2) 0.061(2) 0.0438(14) -0.0012(14) -0.0040(14) 0.0163(16)
S5 0.071(2) 0.090(3) 0.0487(17) -0.0057(19) 0.0051(17) 0.028(2)
S6 0.0538(19) 0.073(2) 0.0459(15) -0.0075(16) -0.0022(14) 0.0165(16)
S7 0.0557(18) 0.070(2) 0.0420(15) -0.0018(15) -0.0018(13) 0.0149(16)
S8 0.062(2) 0.090(3) 0.0462(16) 0.0035(17) 0.0007(15) 0.029(2)
Ni1 0.0483(10) 0.0483(10) 0.0422(14) 0.0011(8) -0.0011(8) 0.0081(13)
Ni2 0.0566(12) 0.0566(12) 0.0404(14) -0.0001(10) -0.0001(10) 0.0094(14)
C9 0.029(10) 0.040(12) 0.034(11) 0.016(8) 0.002(8) 0.025(9)

loop_
_atom_type_symbol
_atom_type_description
_atom_type_scat_dispersion_real
_atom_type_scat_dispersion_imag
_atom_type_scat_source
C C 0.0181 0.0091 'International Tables Vol C Tables 4.2.6.8 and 6.1.1.4'
H H 0.0000 0.0000 'International Tables Vol C Tables 4.2.6.8 and 6.1.1.4'
S S 0.3331 0.5567 'International Tables Vol C Tables 4.2.6.8 and 6.1.1.4'
Ni Ni -3.0029 0.5091 'International Tables Vol C Tables 4.2.6.8 and 6.1.1.4'

loop_
_geom_angle_atom_site_label_1
_geom_angle_atom_site_label_2
_geom_angle_atom_site_label_3
_geom_angle
_geom_angle_site_symmetry_1
_geom_angle_site_symmetry_3
_geom_angle_publ_flag
C2 C1 C5 113.2(16) . . ?
C2 C1 S1 113.9(12) . . ?
C5 C1 S1 113.3(15) . . ?
C1 C2 C7 112.6(14) . . ?
C1 C2 S2 110.8(11) . . ?
C7 C2 S2 112.6(12) . . ?
C4 C3 S3 119.5(11) . . ?
C4 C3 S1 127.1(11) . . ?
S3 C3 S1 113.3(8) . . ?
C3 C4 S4 118.1(11) . . ?
C3 C4 S2 127.3(11) . . ?
S4 C4 S2 114.5(7) . . ?
C1 C5 C6 110(2) . . ?
C8 C7 C2 113.2(15) . . ?
C10 C10 S5 126.9(5) 5_666 . ?
C10 C10 S6 118.4(5) 5_666 . ?
S5 C10 S6 114.3(8) . . ?
C11 C11 S7 119.0(5) 5_666 . ?
C11 C11 S8 126.1(5) 5_666 . ?
S7 C11 S8 114.8(7) . . ?
C15 C12 C12 116.1(19) . 5_666 ?
C15 C12 S8 111.9(13) . . ?
C12 C12 S8 111.4(11) 5_666 . ?
C14 C13 C9 116(3) 5_666 . ?
C14 C13 C9B 89(2) 5_666 5_666 ?
C9 C13 C9B 37.2(18) . 5_666 ?
C12 C15 C16 113(2) . . ?
C3 S1 C1 102.3(7) . . ?
C4 S2 C2 104.1(7) . . ?
C3 S3 Ni1 105.5(5) . . ?
C4 S4 Ni1 106.2(5) . . ?
C10 S5 C9 102.2(9) . . ?
C10 S5 C9B 102.2(18) . . ?
C10 S6 Ni2 105.5(5) . . ?
C11 S7 Ni2 105.1(5) . . ?
C11 S8 C12 104.0(7) . . ?
S4 Ni1 S4 176.0(3) . 6_647 ?
S4 Ni1 S3 89.71(12) . 6_647 ?
S4 Ni1 S3 90.45(12) 6_647 6_647 ?
S4 Ni1 S3 90.45(12) . . ?
S4 Ni1 S3 89.71(12) 6_647 . ?
S3 Ni1 S3 175.5(3) 6_647 . ?
S6 Ni2 S6 91.8(2) . 5_666 ?
S6 Ni2 S7 88.24(13) . . ?
S6 Ni2 S7 177.65(16) 5_666 . ?
S6 Ni2 S7 177.64(16) . 5_666 ?
S6 Ni2 S7 88.24(13) 5_666 5_666 ?
S7 Ni2 S7 91.9(2) . 5_666 ?
C9 C9 C13 116(3) 5_666 . ?
C9 C9 S5 109.6(17) 5_666 . ?
C13 C9 S5 113.7(15) . . ?
C9B C9B S5 119(4) 5_666 . ?
C9B C9B C13 93(6) 5_666 5_666 ?
S5 C9B C13 114(3) . 5_666 ?

loop_
_geom_bond_atom_site_label_1
_geom_bond_atom_site_label_2
_geom_bond_distance
_geom_bond_site_symmetry_2
_geom_bond_publ_flag
C1 C2 1.46(2) . ?
C1 C5 1.49(3) . ?
C1 S1 1.851(19) . ?
C2 C7 1.54(3) . ?
C2 S2 1.860(15) . ?
C3 C4 1.370(19) . ?
C3 S3 1.714(14) . ?
C3 S1 1.754(13) . ?
C4 S4 1.721(13) . ?
C4 S2 1.744(13) . ?
C5 C6 1.57(3) . ?
C7 C8 1.43(3) . ?
C10 C10 1.40(3) 5_666 ?
C10 S5 1.721(14) . ?
C10 S6 1.722(14) . ?
C11 C11 1.43(3) 5_666 ?
C11 S7 1.693(15) . ?
C11 S8 1.741(14) . ?
C12 C15 1.51(3) . ?
C12 C12 1.52(4) 5_666 ?
C12 S8 1.832(17) . ?
C13 C14 1.42(3) 5_666 ?
C13 C9 1.58(4) . ?
C13 C9B 1.91(7) 5_666 ?
C15 C16 1.54(3) . ?
S3 Ni1 2.141(3) . ?
S4 Ni1 2.127(3) . ?
S5 C9 1.80(2) . ?
S5 C9B 1.88(6) . ?
S6 Ni2 2.119(4) . ?
S7 Ni2 2.135(4) . ?
C9 C9 1.53(4) 5_666 ?
C9B C9B 1.22(11) 5_666 ?
